data_4025437
loop_
_publ_author_name
'Koji Miki'
'Michiyasu Fujita'
'Yuki Inoue'
'Yoshinori Senda'
'Toshiyuki Kowada'
'Kouichi Ohe'

_publ_contact_author_email kojimiki@scl.kyoto-u.ac.jp
_publ_contact_author_fax +81-75-383-2499
_publ_contact_author_name 'KOJI MIKI'
_publ_contact_author_phone +81-75-383-2497
_publ_section_title
;
 Synthesis of Strained Pyridine-Containing Cyclyne via Reductive
 Aromatization
;
_journal_name_full 'Journal of Organic Chemistry'
_journal_page_first 3537
_journal_page_last 3540
_journal_paper_doi 10.1021/jo1006202
_journal_volume 75
_journal_year 2010
_chemical_formula_moiety 'C50 H58 N2 O6 '
_chemical_formula_sum 'C50 H58 N2 O6'
_chemical_formula_weight 783.02
_space_group_IT_number 14
_symmetry_cell_setting monoclinic
_symmetry_Int_Tables_number 14
_symmetry_space_group_name_Hall '-P 2yn'
_symmetry_space_group_name_H-M 'P 1 21/n 1'
_audit_creation_date 2009-10-06
_audit_creation_method 'by CrystalStructure 3.8'
_cell_angle_alpha 90.0000
_cell_angle_beta 111.043(3)
_cell_angle_gamma 90.0000
_cell_formula_units_Z 2
_cell_length_a 13.560(4)
_cell_length_b 11.064(3)
_cell_length_c 15.483(4)
_cell_measurement_reflns_used 6584
_cell_measurement_temperature 143.1
_cell_measurement_theta_max 27.5
_cell_measurement_theta_min 3.0
_cell_volume 2168.0(10)
_computing_cell_refinement CrystalClear
_computing_data_collection CrystalClear
_computing_data_reduction CrystalStructure
_computing_publication_material 'CrystalStructure 3.8'
_computing_structure_refinement CRYSTALS
_computing_structure_solution SIR92
_diffrn_detector_area_resol_mean 7.31
_diffrn_measured_fraction_theta_full 0.973
_diffrn_measured_fraction_theta_max 0.973
_diffrn_measurement_device_type 'Rigaku Saturn'
_diffrn_measurement_method \w
_diffrn_radiation_type 'Mo K\a'
_diffrn_radiation_wavelength 0.71070
_diffrn_reflns_av_R_equivalents 0.023
_diffrn_reflns_limit_h_max 17
_diffrn_reflns_limit_h_min -16
_diffrn_reflns_limit_k_max 13
_diffrn_reflns_limit_k_min -14
_diffrn_reflns_limit_l_max 20
_diffrn_reflns_limit_l_min -20
_diffrn_reflns_number 16494
_diffrn_reflns_theta_full 27.47
_diffrn_reflns_theta_max 27.47
_exptl_absorpt_coefficient_mu 0.078
_exptl_absorpt_correction_T_max 0.985
_exptl_absorpt_correction_T_min 0.881
_exptl_absorpt_correction_type multi-scan
_exptl_absorpt_process_details 'Jacobson, R. (1998) Private communication'
_exptl_crystal_colour colorless
_exptl_crystal_density_diffrn 1.199
_exptl_crystal_density_method 'not measured'
_exptl_crystal_description prism
_exptl_crystal_F_000 840.00
_exptl_crystal_size_max 0.30
_exptl_crystal_size_mid 0.30
_exptl_crystal_size_min 0.20
_refine_diff_density_max 0.26
_refine_diff_density_min -0.21
_refine_ls_extinction_method none
_refine_ls_goodness_of_fit_ref 1.051
_refine_ls_hydrogen_treatment refall
_refine_ls_number_parameters 378
_refine_ls_number_reflns 3872
_refine_ls_R_factor_gt 0.0363
_refine_ls_shift/su_max 0.0000
_refine_ls_structure_factor_coef F
_refine_ls_weighting_details
;
    Chebychev polynomial with 3 parameters (Carruthers & Watkin, 1979)
    201.5160    253.1690    69.6722
;
_refine_ls_weighting_scheme calc
_refine_ls_wR_factor_ref 0.0457
_reflns_number_gt 3848
_reflns_number_total 4839
_reflns_threshold_expression F^2^>2.0\s(F^2^)
_cod_data_source_file jo1006202_si_002.cif
_cod_data_source_block '__inoue013'
_cod_original_cell_volume 2168.1(10)
_cod_original_formula_sum 'C50 H58 N2 O6 '
_cod_database_code 4025437

loop_
_symmetry_equiv_pos_site_id
_symmetry_equiv_pos_as_xyz
1 +X,+Y,+Z
2 1/2-X,1/2+Y,1/2-Z
3 -X,-Y,-Z
4 1/2+X,1/2-Y,1/2+Z

loop_
_atom_site_label
_atom_site_type_symbol
_atom_site_fract_x
_atom_site_fract_y
_atom_site_fract_z
_atom_site_U_iso_or_equiv
_atom_site_adp_type
_atom_site_occupancy
_atom_site_symmetry_multiplicity
_atom_site_calc_flag
_atom_site_refinement_flags
_atom_site_disorder_assembly
_atom_site_disorder_group
O(1) O -0.14662(7) -0.50139(8) 0.03337(6) 0.0291(2) Uani 1.00 1 d . . .
O(2) O 0.05612(7) -0.34861(8) 0.34932(6) 0.0293(2) Uani 1.00 1 d . . .
O(3) O 0.24525(8) 0.28917(8) 0.42687(6) 0.0297(2) Uani 1.00 1 d . . .
N(1) N 0.11090(8) 0.09921(9) 0.18103(7) 0.0232(2) Uani 1.00 1 d . . .
C(1) C -0.12057(10) -0.26902(11) -0.09069(8) 0.0256(2) Uani 1.00 1 d . . .
C(2) C -0.10869(10) -0.31973(11) -0.01997(9) 0.0266(2) Uani 1.00 1 d . . .
C(3) C -0.09256(10) -0.38817(10) 0.06595(8) 0.0236(2) Uani 1.00 1 d . . .
C(4) C -0.14354(10) -0.32462(11) 0.12519(9) 0.0249(2) Uani 1.00 1 d . . .
C(5) C -0.09143(10) -0.28920(11) 0.21091(9) 0.0243(2) Uani 1.00 1 d . . .
C(6) C 0.02689(10) -0.29940(10) 0.25775(8) 0.0226(2) Uani 1.00 1 d . . .
C(7) C 0.07619(10) -0.37149(10) 0.20119(8) 0.0224(2) Uani 1.00 1 d . . .
C(8) C 0.02391(10) -0.40933(10) 0.11608(8) 0.0234(2) Uani 1.00 1 d . . .
C(9) C 0.07016(10) -0.17541(11) 0.26852(8) 0.0237(2) Uani 1.00 1 d . . .
C(10) C 0.09738(9) -0.07348(11) 0.26661(8) 0.0234(2) Uani 1.00 1 d . . .
C(11) C 0.12917(9) 0.05063(10) 0.26540(8) 0.0219(2) Uani 1.00 1 d . . .
C(12) C 0.17455(9) 0.11235(11) 0.34795(8) 0.0225(2) Uani 1.00 1 d . . .
C(13) C 0.20167(9) 0.23329(11) 0.34464(8) 0.0230(2) Uani 1.00 1 d . . .
C(14) C 0.18230(9) 0.28666(11) 0.25913(8) 0.0231(2) Uani 1.00 1 d . . .
C(15) C 0.13815(9) 0.21550(11) 0.18006(8) 0.0225(2) Uani 1.00 1 d . . .
C(16) C -0.13674(12) -0.58748(12) 0.10465(10) 0.0324(3) Uani 1.00 1 d . . .
C(17) C 0.01139(12) -0.46465(13) 0.35159(10) 0.0345(3) Uani 1.00 1 d . . .
C(18) C 0.29210(12) 0.40722(12) 0.42884(9) 0.0316(3) Uani 1.00 1 d . . .
C(19) C 0.34037(12) 0.44302(13) 0.52928(10) 0.0344(3) Uani 1.00 1 d . . .
C(20) C 0.25872(12) 0.46256(16) 0.57424(11) 0.0415(4) Uani 1.00 1 d . . .
C(21) C 0.30747(12) 0.48127(14) 0.67881(11) 0.0376(3) Uani 1.00 1 d . . .
C(22) C 0.35243(12) 0.36799(13) 0.73436(11) 0.0382(3) Uani 1.00 1 d . . .
C(23) C 0.40216(13) 0.39233(13) 0.83770(11) 0.0374(3) Uani 1.00 1 d . . .
C(24) C 0.44900(16) 0.28179(16) 0.89613(14) 0.0524(5) Uani 1.00 1 d . . .
C(25) C 0.5079(2) 0.3116(2) 0.99708(17) 0.0738(7) Uani 1.00 1 d . . .
H(1) H -0.2205(12) -0.3133(13) 0.0960(10) 0.033(3) Uiso 1.00 1 c . . .
H(2) H -0.1268(11) -0.2500(13) 0.2478(10) 0.031(3) Uiso 1.00 1 c . . .
H(3) H 0.1532(12) -0.3861(13) 0.2327(10) 0.029(3) Uiso 1.00 1 c . . .
H(4) H 0.0599(11) -0.4533(13) 0.0814(10) 0.028(3) Uiso 1.00 1 c . . .
H(5) H 0.1872(11) 0.0730(13) 0.4053(10) 0.028(3) Uiso 1.00 1 c . . .
H(6) H 0.1994(11) 0.3703(14) 0.2514(10) 0.029(3) Uiso 1.00 1 c . . .
H(7) H -0.1790(13) -0.6578(16) 0.0729(11) 0.043(4) Uiso 1.00 1 c . . .
H(8) H -0.0627(15) -0.6125(16) 0.1387(12) 0.047(4) Uiso 1.00 1 c . . .
H(9) H -0.1646(13) -0.5564(15) 0.1525(12) 0.044(4) Uiso 1.00 1 c . . .
H(10) H 0.0311(13) -0.5258(17) 0.3124(12) 0.048(4) Uiso 1.00 1 c . . .
H(11) H -0.0675(15) -0.4586(16) 0.3321(12) 0.048(4) Uiso 1.00 1 c . . .
H(12) H 0.0383(13) -0.4901(16) 0.4153(12) 0.046(4) Uiso 1.00 1 c . . .
H(13) H 0.3456(12) 0.4003(13) 0.3998(10) 0.031(3) Uiso 1.00 1 c . . .
H(14) H 0.2368(13) 0.4661(15) 0.3933(11) 0.040(4) Uiso 1.00 1 c . . .
H(15) H 0.3928(12) 0.3800(15) 0.5628(10) 0.035(4) Uiso 1.00 1 c . . .
H(16) H 0.3797(14) 0.5182(17) 0.5327(11) 0.048(4) Uiso 1.00 1 c . . .
H(17) H 0.2117(14) 0.3915(16) 0.5624(12) 0.048(4) Uiso 1.00 1 c . . .
H(18) H 0.2146(16) 0.5342(19) 0.5452(13) 0.061(5) Uiso 1.00 1 c . . .
H(19) H 0.2537(14) 0.5139(16) 0.7022(11) 0.048(4) Uiso 1.00 1 c . . .
H(20) H 0.3668(13) 0.5417(15) 0.6931(11) 0.042(4) Uiso 1.00 1 c . . .
H(21) H 0.4067(12) 0.3304(14) 0.7122(10) 0.035(4) Uiso 1.00 1 c . . .
H(22) H 0.2954(14) 0.3038(16) 0.7221(12) 0.048(4) Uiso 1.00 1 c . . .
H(23) H 0.3473(13) 0.4298(15) 0.8585(11) 0.045(4) Uiso 1.00 1 c . . .
H(24) H 0.4588(12) 0.4548(15) 0.8477(10) 0.037(4) Uiso 1.00 1 c . . .
H(25) H 0.4985(15) 0.2418(17) 0.8708(12) 0.051(4) Uiso 1.00 1 c . . .
H(26) H 0.3913(15) 0.2229(17) 0.8871(12) 0.053(5) Uiso 1.00 1 c . . .
H(27) H 0.538(2) 0.238(2) 1.0341(19) 0.107(9) Uiso 1.00 1 c . . .
H(28) H 0.570(2) 0.372(2) 1.0036(17) 0.090(8) Uiso 1.00 1 c . . .
H(29) H 0.461(2) 0.348(2) 1.0219(17) 0.085(7) Uiso 1.00 1 c . . .

loop_
_atom_site_aniso_label
_atom_site_aniso_U_11
_atom_site_aniso_U_22
_atom_site_aniso_U_33
_atom_site_aniso_U_12
_atom_site_aniso_U_13
_atom_site_aniso_U_23
O(1) 0.0376(5) 0.0212(4) 0.0233(4) -0.0069(3) 0.0048(3) -0.0007(3)
O(2) 0.0395(5) 0.0265(4) 0.0207(4) -0.0063(3) 0.0093(3) 0.0016(3)
O(3) 0.0411(5) 0.0229(4) 0.0222(4) -0.0096(3) 0.0078(3) -0.0032(3)
N(1) 0.0240(5) 0.0208(4) 0.0231(4) 0.0006(3) 0.0065(4) -0.0004(3)
C(1) 0.0275(6) 0.0217(5) 0.0259(6) 0.0004(4) 0.0073(4) -0.0007(4)
C(2) 0.0295(6) 0.0226(5) 0.0248(5) -0.0003(4) 0.0064(4) -0.0006(4)
C(3) 0.0285(6) 0.0188(5) 0.0210(5) -0.0023(4) 0.0060(4) -0.0004(4)
C(4) 0.0239(6) 0.0208(5) 0.0302(6) -0.0001(4) 0.0101(5) 0.0031(4)
C(5) 0.0281(6) 0.0188(5) 0.0299(6) 0.0001(4) 0.0150(5) 0.0002(4)
C(6) 0.0285(6) 0.0190(5) 0.0203(5) -0.0030(4) 0.0089(4) 0.0002(4)
C(7) 0.0237(6) 0.0173(5) 0.0265(5) -0.0009(4) 0.0092(4) 0.0009(4)
C(8) 0.0283(6) 0.0181(5) 0.0254(5) 0.0008(4) 0.0116(4) 0.0001(4)
C(9) 0.0261(6) 0.0233(5) 0.0216(5) -0.0009(4) 0.0083(4) -0.0028(4)
C(10) 0.0249(5) 0.0235(5) 0.0214(5) -0.0001(4) 0.0075(4) -0.0021(4)
C(11) 0.0208(5) 0.0196(5) 0.0254(5) 0.0008(4) 0.0084(4) -0.0001(4)
C(12) 0.0240(5) 0.0210(5) 0.0218(5) -0.0002(4) 0.0073(4) 0.0008(4)
C(13) 0.0230(5) 0.0212(5) 0.0234(5) -0.0004(4) 0.0066(4) -0.0022(4)
C(14) 0.0239(5) 0.0190(5) 0.0254(5) 0.0003(4) 0.0077(4) 0.0013(4)
C(15) 0.0210(5) 0.0218(5) 0.0238(5) 0.0027(4) 0.0072(4) 0.0021(4)
C(16) 0.0413(7) 0.0226(6) 0.0293(6) -0.0067(5) 0.0077(5) 0.0017(5)
C(17) 0.0409(8) 0.0308(6) 0.0296(6) -0.0067(5) 0.0100(6) 0.0080(5)
C(18) 0.0374(7) 0.0227(6) 0.0311(6) -0.0094(5) 0.0078(5) -0.0022(5)
C(19) 0.0334(7) 0.0312(7) 0.0332(7) -0.0099(5) 0.0052(5) -0.0084(5)
C(20) 0.0322(7) 0.0442(8) 0.0413(8) -0.0026(6) 0.0051(6) -0.0182(6)
C(21) 0.0342(7) 0.0360(7) 0.0402(7) -0.0036(6) 0.0106(6) -0.0155(6)
C(22) 0.0411(8) 0.0306(6) 0.0502(8) -0.0101(6) 0.0252(7) -0.0108(6)
C(23) 0.0429(8) 0.0323(7) 0.0469(8) -0.0030(6) 0.0282(7) -0.0012(6)
C(24) 0.0639(11) 0.0411(8) 0.0704(12) 0.0063(8) 0.0463(10) 0.0145(8)
C(25) 0.0954(17) 0.0810(16) 0.0599(12) 0.0256(14) 0.0459(12) 0.0340(11)

loop_
_atom_type_symbol
_atom_type_description
_atom_type_scat_dispersion_real
_atom_type_scat_dispersion_imag
_atom_type_scat_source
C C 0.003 0.002
;
International Tables for Crystallography
(1992, Vol. C, Tables 4.2.6.8 and 6.1.1.4)
;
H H 0.000 0.000
;
International Tables for Crystallography
(1992, Vol. C, Table 6.1.1.4)
;
N N 0.006 0.003
;
International Tables for Crystallography
(1992, Vol. C, Tables 4.2.6.8 and 6.1.1.4)
;
O O 0.011 0.006
;
International Tables for Crystallography
(1992, Vol. C, Tables 4.2.6.8 and 6.1.1.4)
;

loop_
_geom_angle_atom_site_label_1
_geom_angle_atom_site_label_2
_geom_angle_atom_site_label_3
_geom_angle
_geom_angle_publ_flag
_geom_angle_site_symmetry_1
_geom_angle_site_symmetry_2
_geom_angle_site_symmetry_3
C(3) O(1) C(16) 114.39(8) yes . . .
C(6) O(2) C(17) 113.39(8) yes . . .
C(13) O(3) C(18) 118.33(10) yes . . .
C(11) N(1) C(15) 115.93(9) yes . . .
C(2) C(1) C(15) 175.83(12) yes . . 3_555
C(1) C(2) C(3) 177.18(14) yes . . .
O(1) C(3) C(2) 103.71(8) yes . . .
O(1) C(3) C(4) 109.30(11) yes . . .
O(1) C(3) C(8) 110.54(9) yes . . .
C(2) C(3) C(4) 110.93(10) yes . . .
C(2) C(3) C(8) 109.41(11) yes . . .
C(4) C(3) C(8) 112.59(9) yes . . .
C(3) C(4) C(5) 123.65(11) yes . . .
C(4) C(5) C(6) 123.65(13) yes . . .
O(2) C(6) C(5) 111.84(11) yes . . .
O(2) C(6) C(7) 110.52(9) yes . . .
O(2) C(6) C(9) 106.44(8) yes . . .
C(5) C(6) C(7) 112.17(9) yes . . .
C(5) C(6) C(9) 107.18(9) yes . . .
C(7) C(6) C(9) 108.42(11) yes . . .
C(6) C(7) C(8) 123.82(11) yes . . .
C(3) C(8) C(7) 123.54(12) yes . . .
C(6) C(9) C(10) 172.25(11) yes . . .
C(9) C(10) C(11) 178.88(15) yes . . .
N(1) C(11) C(10) 116.09(9) yes . . .
N(1) C(11) C(12) 124.29(10) yes . . .
C(10) C(11) C(12) 119.61(11) yes . . .
C(11) C(12) C(13) 118.41(11) yes . . .
O(3) C(13) C(12) 115.99(10) yes . . .
O(3) C(13) C(14) 125.17(11) yes . . .
C(12) C(13) C(14) 118.83(10) yes . . .
C(13) C(14) C(15) 118.15(11) yes . . .
N(1) C(15) C(1) 116.94(10) yes . . 3_555
N(1) C(15) C(14) 124.37(11) yes . . .
C(1) C(15) C(14) 118.69(11) yes 3_555 . .
O(3) C(18) C(19) 106.46(11) yes . . .
C(18) C(19) C(20) 113.08(12) yes . . .
C(19) C(20) C(21) 113.30(12) yes . . .
C(20) C(21) C(22) 114.93(13) yes . . .
C(21) C(22) C(23) 112.70(12) yes . . .
C(22) C(23) C(24) 114.64(13) yes . . .
C(23) C(24) C(25) 113.11(16) yes . . .
C(3) C(4) H(1) 115.0(9) no . . .
C(5) C(4) H(1) 121.3(10) no . . .
C(4) C(5) H(2) 121.7(7) no . . .
C(6) C(5) H(2) 114.6(7) no . . .
C(6) C(7) H(3) 114.1(9) no . . .
C(8) C(7) H(3) 122.0(9) no . . .
C(3) C(8) H(4) 115.7(7) no . . .
C(7) C(8) H(4) 120.8(7) no . . .
C(11) C(12) H(5) 120.6(8) no . . .
C(13) C(12) H(5) 121.0(8) no . . .
C(13) C(14) H(6) 123.5(8) no . . .
C(15) C(14) H(6) 118.4(8) no . . .
O(1) C(16) H(7) 105.3(10) no . . .
O(1) C(16) H(8) 113.1(12) no . . .
O(1) C(16) H(9) 112.7(9) no . . .
H(7) C(16) H(8) 109.9(14) no . . .
H(7) C(16) H(9) 109.4(15) no . . .
H(8) C(16) H(9) 106.3(14) no . . .
O(2) C(17) H(10) 112.5(11) no . . .
O(2) C(17) H(11) 110.5(10) no . . .
O(2) C(17) H(12) 106.3(10) no . . .
H(10) C(17) H(11) 110.4(14) no . . .
H(10) C(17) H(12) 109.6(15) no . . .
H(11) C(17) H(12) 107.4(16) no . . .
O(3) C(18) H(13) 108.0(8) no . . .
O(3) C(18) H(14) 109.9(9) no . . .
C(19) C(18) H(13) 111.9(7) no . . .
C(19) C(18) H(14) 111.1(10) no . . .
H(13) C(18) H(14) 109.3(14) no . . .
C(18) C(19) H(15) 108.5(9) no . . .
C(18) C(19) H(16) 107.8(10) no . . .
C(20) C(19) H(15) 111.2(11) no . . .
C(20) C(19) H(16) 109.0(12) no . . .
H(15) C(19) H(16) 107.0(13) no . . .
C(19) C(20) H(17) 109.3(12) no . . .
C(19) C(20) H(18) 108.9(14) no . . .
C(21) C(20) H(17) 108.0(10) no . . .
C(21) C(20) H(18) 109.4(11) no . . .
H(17) C(20) H(18) 107.8(15) no . . .
C(20) C(21) H(19) 110.0(8) no . . .
C(20) C(21) H(20) 109.3(10) no . . .
C(22) C(21) H(19) 106.9(10) no . . .
C(22) C(21) H(20) 107.3(9) no . . .
H(19) C(21) H(20) 108.2(15) no . . .
C(21) C(22) H(21) 110.0(9) no . . .
C(21) C(22) H(22) 110.3(9) no . . .
C(23) C(22) H(21) 109.2(7) no . . .
C(23) C(22) H(22) 109.9(10) no . . .
H(21) C(22) H(22) 104.4(14) no . . .
C(22) C(23) H(23) 108.2(8) no . . .
C(22) C(23) H(24) 108.1(9) no . . .
C(24) C(23) H(23) 110.0(10) no . . .
C(24) C(23) H(24) 109.3(8) no . . .
H(23) C(23) H(24) 106.3(14) no . . .
C(23) C(24) H(25) 108.7(11) no . . .
C(23) C(24) H(26) 107.8(10) no . . .
C(25) C(24) H(25) 108.9(9) no . . .
C(25) C(24) H(26) 112.8(11) no . . .
H(25) C(24) H(26) 105.2(16) no . . .
C(24) C(25) H(27) 111.8(16) no . . .
C(24) C(25) H(28) 110.3(14) no . . .
C(24) C(25) H(29) 109.2(13) no . . .
H(27) C(25) H(28) 109(2) no . . .
H(27) C(25) H(29) 108(2) no . . .
H(28) C(25) H(29) 109(2) no . . .

loop_
_geom_bond_atom_site_label_1
_geom_bond_atom_site_label_2
_geom_bond_distance
_geom_bond_publ_flag
_geom_bond_site_symmetry_1
_geom_bond_site_symmetry_2
O(1) C(3) 1.4476(14) yes . .
O(1) C(16) 1.4273(17) yes . .
O(2) C(6) 1.4353(14) yes . .
O(2) C(17) 1.4258(17) yes . .
O(3) C(13) 1.3462(14) yes . .
O(3) C(18) 1.4480(16) yes . .
N(1) C(11) 1.3507(16) yes . .
N(1) C(15) 1.3403(15) yes . .
C(1) C(2) 1.1887(18) yes . .
C(1) C(15) 1.4441(17) yes . 3_555
C(2) C(3) 1.4772(18) yes . .
C(3) C(4) 1.506(2) yes . .
C(3) C(8) 1.5071(16) yes . .
C(4) C(5) 1.3194(17) yes . .
C(5) C(6) 1.5090(17) yes . .
C(6) C(7) 1.5068(19) yes . .
C(6) C(9) 1.4778(16) yes . .
C(7) C(8) 1.3204(15) yes . .
C(9) C(10) 1.1903(17) yes . .
C(10) C(11) 1.4414(16) yes . .
C(11) C(12) 1.3834(15) yes . .
C(12) C(13) 1.3936(17) yes . .
C(13) C(14) 1.3860(17) yes . .
C(14) C(15) 1.3967(16) yes . .
C(18) C(19) 1.5076(19) yes . .
C(19) C(20) 1.520(2) yes . .
C(20) C(21) 1.527(2) yes . .
C(21) C(22) 1.518(2) yes . .
C(22) C(23) 1.521(2) yes . .
C(23) C(24) 1.518(2) yes . .
C(24) C(25) 1.514(3) yes . .

loop_
_geom_contact_atom_site_label_1
_geom_contact_atom_site_label_2
_geom_contact_distance
_geom_contact_publ_flag
_geom_contact_site_symmetry_1
_geom_contact_site_symmetry_2
O(1) C(8) 3.4444(18) ? . 3_545
O(1) C(12) 3.2604(12) ? . 4_444
O(2) C(25) 3.322(3) ? . 2_546
O(3) C(16) 3.4575(15) ? . 4_545
N(1) C(18) 3.2777(19) ? . 2_545
C(7) C(13) 3.5293(19) ? . 2_545
C(7) C(14) 3.5664(17) ? . 2_545
C(8) O(1) 3.4444(18) ? . 3_545
C(9) C(14) 3.5578(19) ? . 2_545
C(10) C(14) 3.5120(18) ? . 2_545
C(12) O(1) 3.2604(12) ? . 4_545
C(12) C(24) 3.595(2) ? . 4_454
C(13) C(7) 3.5293(19) ? . 2_555
C(14) C(7) 3.5664(17) ? . 2_555
C(14) C(9) 3.5578(19) ? . 2_555
C(14) C(10) 3.5120(18) ? . 2_555
C(16) O(3) 3.4575(15) ? . 4_444
C(18) N(1) 3.2777(19) ? . 2_555
C(24) C(12) 3.595(2) ? . 4_555
C(25) O(2) 3.322(3) ? . 2_556
O(1) H(1) 2.641(17) ? . .
O(1) H(4) 2.680(15) ? . .
O(1) H(4) 2.509(18) ? . 3_545
O(1) H(5) 2.536(12) ? . 4_444
O(1) H(7) 1.938(18) ? . .
O(1) H(8) 2.032(16) ? . .
O(1) H(9) 2.04(2) ? . .
O(2) H(2) 2.648(13) ? . .
O(2) H(3) 2.622(18) ? . .
O(2) H(10) 2.036(18) ? . .
O(2) H(11) 2.010(19) ? . .
O(2) H(12) 1.931(19) ? . .
O(2) H(14) 3.077(17) ? . 1_545
O(2) H(18) 3.289(18) ? . 1_545
O(2) H(27) 2.73(3) ? . 2_546
O(2) H(29) 3.02(2) ? . 2_546
O(3) H(5) 2.503(14) ? . .
O(3) H(6) 2.713(15) ? . .
O(3) H(7) 2.571(16) ? . 4_545
O(3) H(10) 3.474(17) ? . 1_565
O(3) H(13) 1.987(17) ? . .
O(3) H(14) 2.018(17) ? . .
O(3) H(15) 2.533(14) ? . .
O(3) H(16) 3.208(17) ? . .
O(3) H(17) 2.56(2) ? . .
O(3) H(18) 3.38(2) ? . .
O(3) H(25) 3.160(19) ? . 4_454
O(3) H(28) 3.51(3) ? . 4_454
N(1) H(3) 2.996(15) ? . 2_555
N(1) H(5) 3.260(15) ? . .
N(1) H(6) 3.269(15) ? . .
N(1) H(6) 3.492(14) ? . 2_545
N(1) H(13) 2.700(16) ? . 2_545
N(1) H(14) 3.077(19) ? . 2_545
N(1) H(15) 2.874(14) ? . 4_454
N(1) H(16) 3.475(19) ? . 2_545
N(1) H(16) 3.409(16) ? . 4_454
N(1) H(21) 3.078(18) ? . 4_454
C(1) H(4) 3.545(13) ? . .
C(1) H(4) 3.170(15) ? . 3_545
C(1) H(6) 2.585(14) ? . 3_555
C(1) H(8) 3.13(2) ? . 3_545
C(1) H(15) 3.389(17) ? . 2_545
C(1) H(16) 3.368(19) ? . 4_454
C(2) H(1) 2.735(19) ? . .
C(2) H(4) 2.702(13) ? . .
C(2) H(4) 2.846(15) ? . 3_545
C(2) H(6) 3.391(14) ? . 3_555
C(2) H(8) 3.52(2) ? . 3_545
C(2) H(16) 3.451(19) ? . 4_454
C(3) H(1) 2.119(18) ? . .
C(3) H(2) 3.378(17) ? . .
C(3) H(3) 3.404(13) ? . .
C(3) H(4) 2.120(15) ? . .
C(3) H(4) 3.034(16) ? . 3_545
C(3) H(7) 3.221(18) ? . .
C(3) H(8) 2.695(17) ? . .
C(3) H(9) 2.675(19) ? . .
C(4) H(1) 0.984(15) ? . .
C(4) H(2) 2.006(16) ? . .
C(4) H(4) 3.382(17) ? . .
C(4) H(8) 3.350(18) ? . .
C(4) H(9) 2.631(17) ? . .
C(4) H(11) 3.339(17) ? . .
C(4) H(20) 3.289(17) ? . 4_454
C(4) H(23) 3.090(19) ? . 3_556
C(4) H(26) 3.48(2) ? . 3_556
C(5) H(1) 2.015(13) ? . .
C(5) H(2) 0.969(18) ? . .
C(5) H(3) 3.385(17) ? . .
C(5) H(9) 3.146(17) ? . .
C(5) H(10) 3.195(17) ? . .
C(5) H(11) 2.589(18) ? . .
C(5) H(20) 2.790(17) ? . 4_454
C(5) H(22) 3.29(2) ? . 3_556
C(5) H(23) 3.596(17) ? . 3_556
C(6) H(1) 3.393(14) ? . .
C(6) H(2) 2.105(16) ? . .
C(6) H(3) 2.117(17) ? . .
C(6) H(4) 3.381(16) ? . .
C(6) H(10) 2.638(18) ? . .
C(6) H(11) 2.67(2) ? . .
C(6) H(12) 3.186(19) ? . .
C(6) H(20) 3.505(17) ? . 4_454
C(7) H(2) 3.365(17) ? . .
C(7) H(3) 0.994(15) ? . .
C(7) H(4) 2.003(15) ? . .
C(7) H(6) 3.259(15) ? . 1_545
C(7) H(8) 3.207(17) ? . .
C(7) H(10) 2.65(2) ? . .
C(7) H(11) 3.42(2) ? . .
C(7) H(14) 3.488(15) ? . 1_545
C(8) H(1) 3.386(17) ? . .
C(8) H(3) 2.031(13) ? . .
C(8) H(4) 0.975(17) ? . .
C(8) H(4) 3.234(14) ? . 3_545
C(8) H(6) 3.523(14) ? . 1_545
C(8) H(8) 2.617(19) ? . .
C(8) H(9) 3.246(19) ? . .
C(8) H(10) 3.27(2) ? . .
C(9) H(2) 2.702(16) ? . .
C(9) H(3) 2.731(16) ? . .
C(9) H(5) 3.484(14) ? . .
C(9) H(6) 3.288(16) ? . 2_545
C(9) H(13) 3.307(18) ? . 2_545
C(9) H(20) 2.974(16) ? . 4_454
C(9) H(24) 3.327(18) ? . 4_454
C(9) H(29) 3.43(2) ? . 2_546
C(10) H(2) 3.536(16) ? . .
C(10) H(5) 2.615(14) ? . .
C(10) H(6) 2.935(16) ? . 2_545
C(10) H(13) 2.959(18) ? . 2_545
C(10) H(20) 2.940(17) ? . 4_454
C(10) H(24) 2.920(19) ? . 4_454
C(11) H(3) 3.023(17) ? . 2_555
C(11) H(5) 2.036(15) ? . .
C(11) H(6) 3.144(16) ? . 2_545
C(11) H(13) 3.171(17) ? . 2_545
C(11) H(20) 3.478(17) ? . 4_454
C(11) H(21) 3.119(16) ? . 4_454
C(11) H(24) 3.013(19) ? . 4_454
C(12) H(3) 3.018(18) ? . 2_555
C(12) H(4) 3.444(14) ? . 2_555
C(12) H(5) 0.948(15) ? . .
C(12) H(6) 3.295(16) ? . .
C(12) H(7) 3.370(15) ? . 4_545
C(12) H(21) 3.540(14) ? . 4_454
C(12) H(24) 3.017(18) ? . 4_454
C(12) H(25) 3.01(2) ? . 4_454
C(12) H(28) 3.21(3) ? . 4_454
C(13) H(3) 2.957(18) ? . 2_555
C(13) H(5) 2.049(15) ? . .
C(13) H(6) 2.086(16) ? . .
C(13) H(7) 3.420(16) ? . 4_545
C(13) H(10) 3.446(18) ? . 1_565
C(13) H(13) 2.599(15) ? . .
C(13) H(14) 2.678(17) ? . .
C(13) H(25) 2.94(2) ? . 4_454
C(14) H(3) 2.906(16) ? . 2_555
C(14) H(5) 3.257(15) ? . .
C(14) H(6) 0.972(15) ? . .
C(14) H(8) 3.363(17) ? . 1_565
C(14) H(10) 3.23(2) ? . 1_565
C(14) H(13) 2.786(13) ? . .
C(14) H(14) 2.775(17) ? . .
C(14) H(25) 3.52(2) ? . 4_454
C(15) H(3) 2.890(14) ? . 2_555
C(15) H(6) 2.046(14) ? . .
C(15) H(8) 3.193(19) ? . 1_565
C(15) H(15) 3.338(15) ? . 4_454
C(15) H(21) 3.388(18) ? . 4_454
C(16) H(1) 3.225(15) ? . .
C(16) H(4) 3.183(16) ? . .
C(16) H(4) 3.427(17) ? . 3_545
C(16) H(5) 3.157(13) ? . 4_444
C(16) H(7) 0.987(16) ? . .
C(16) H(8) 0.991(18) ? . .
C(16) H(9) 1.01(2) ? . .
C(16) H(10) 3.277(16) ? . .
C(16) H(11) 3.597(18) ? . .
C(16) H(15) 3.353(16) ? . 4_444
C(16) H(21) 3.105(15) ? . 4_444
C(16) H(22) 3.33(2) ? . 4_444
C(16) H(23) 3.562(19) ? . 3_556
C(17) H(2) 3.094(14) ? . .
C(17) H(3) 3.222(18) ? . .
C(17) H(8) 3.489(18) ? . .
C(17) H(9) 3.308(15) ? . .
C(17) H(10) 1.01(2) ? . .
C(17) H(11) 1.004(19) ? . .
C(17) H(12) 0.962(18) ? . .
C(17) H(14) 2.988(17) ? . 1_545
C(17) H(18) 3.263(17) ? . 1_545
C(17) H(19) 3.430(18) ? . 3_556
C(17) H(25) 3.092(18) ? . 4_444
C(17) H(26) 3.43(2) ? . 4_444
C(17) H(27) 3.07(3) ? . 2_546
C(18) H(6) 2.611(13) ? . .
C(18) H(7) 3.481(18) ? . 4_545
C(18) H(10) 3.427(16) ? . 1_565
C(18) H(12) 3.558(19) ? . 1_565
C(18) H(13) 0.984(19) ? . .
C(18) H(14) 0.997(15) ? . .
C(18) H(15) 2.055(14) ? . .
C(18) H(16) 2.034(16) ? . .
C(18) H(17) 2.67(2) ? . .
C(18) H(18) 2.77(2) ? . .
C(19) H(7) 3.257(18) ? . 4_545
C(19) H(13) 2.085(17) ? . .
C(19) H(14) 2.085(14) ? . .
C(19) H(15) 0.998(15) ? . .
C(19) H(16) 0.980(19) ? . .
C(19) H(17) 2.07(2) ? . .
C(19) H(18) 2.07(2) ? . .
C(19) H(19) 3.38(2) ? . .
C(19) H(20) 2.665(18) ? . .
C(19) H(21) 2.925(15) ? . .
C(20) H(7) 3.478(18) ? . 4_545
C(20) H(11) 3.40(2) ? . 3_556
C(20) H(12) 3.160(15) ? . 1_565
C(20) H(13) 3.382(18) ? . .
C(20) H(14) 2.709(18) ? . .
C(20) H(15) 2.099(18) ? . .
C(20) H(16) 2.06(2) ? . .
C(20) H(17) 0.988(18) ? . .
C(20) H(18) 1.00(2) ? . .
C(20) H(19) 2.086(19) ? . .
C(20) H(20) 2.089(15) ? . .
C(20) H(21) 2.766(14) ? . .
C(20) H(22) 2.785(18) ? . .
C(20) H(27) 3.60(3) ? . 4_454
C(21) H(2) 3.177(15) ? . 4_555
C(21) H(11) 3.21(2) ? . 3_556
C(21) H(15) 2.705(19) ? . .
C(21) H(16) 2.80(2) ? . .
C(21) H(17) 2.060(16) ? . .
C(21) H(18) 2.083(18) ? . .
C(21) H(19) 0.99(2) ? . .
C(21) H(20) 1.007(17) ? . .
C(21) H(21) 2.089(16) ? . .
C(21) H(22) 2.100(18) ? . .
C(21) H(23) 2.697(17) ? . .
C(21) H(24) 2.699(13) ? . .
C(22) H(2) 3.428(17) ? . 3_556
C(22) H(7) 3.328(18) ? . 4_545
C(22) H(8) 3.57(2) ? . 4_545
C(22) H(15) 2.902(18) ? . .
C(22) H(17) 2.674(15) ? . .
C(22) H(18) 3.394(19) ? . .
C(22) H(19) 2.041(18) ? . .
C(22) H(20) 2.057(17) ? . .
C(22) H(21) 1.006(19) ? . .
C(22) H(22) 1.016(18) ? . .
C(22) H(23) 2.065(19) ? . .
C(22) H(24) 2.066(14) ? . .
C(22) H(25) 2.708(16) ? . .
C(22) H(26) 2.748(19) ? . .
C(23) H(1) 3.115(19) ? . 3_556
C(23) H(19) 2.688(15) ? . .
C(23) H(20) 2.684(17) ? . .
C(23) H(21) 2.082(17) ? . .
C(23) H(22) 2.097(15) ? . .
C(23) H(23) 1.00(2) ? . .
C(23) H(24) 1.003(17) ? . .
C(23) H(25) 2.065(18) ? . .
C(23) H(26) 2.05(2) ? . .
C(23) H(27) 3.39(2) ? . .
C(23) H(28) 2.76(2) ? . .
C(23) H(28) 3.51(2) ? . 3_667
C(23) H(29) 2.72(2) ? . .
C(24) H(1) 3.164(18) ? . 3_556
C(24) H(5) 3.564(16) ? . 4_555
C(24) H(10) 3.46(2) ? . 4_545
C(24) H(12) 3.422(18) ? . 4_545
C(24) H(21) 2.748(16) ? . .
C(24) H(22) 2.762(15) ? . .
C(24) H(23) 2.085(17) ? . .
C(24) H(24) 2.078(17) ? . .
C(24) H(25) 0.99(2) ? . .
C(24) H(26) 0.99(2) ? . .
C(24) H(27) 2.10(2) ? . .
C(24) H(28) 2.12(2) ? . .
C(24) H(29) 2.03(2) ? . .
C(25) H(5) 3.470(18) ? . 4_555
C(25) H(17) 3.420(18) ? . 4_555
C(25) H(23) 2.776(15) ? . .
C(25) H(24) 2.683(16) ? . .
C(25) H(24) 3.446(16) ? . 3_667
C(25) H(25) 2.06(2) ? . .
C(25) H(26) 2.105(17) ? . .
C(25) H(27) 0.99(2) ? . .
C(25) H(28) 1.05(2) ? . .
C(25) H(29) 0.95(3) ? . .
H(1) O(1) 2.641(17) ? . .
H(1) C(2) 2.735(19) ? . .
H(1) C(3) 2.119(18) ? . .
H(1) C(4) 0.984(15) ? . .
H(1) C(5) 2.015(13) ? . .
H(1) C(6) 3.393(14) ? . .
H(1) C(8) 3.386(17) ? . .
H(1) C(16) 3.225(15) ? . .
H(1) C(23) 3.115(19) ? . 3_556
H(1) C(24) 3.164(18) ? . 3_556
H(1) H(2) 2.34(2) ? . .
H(1) H(9) 2.85(2) ? . .
H(1) H(18) 3.23(2) ? . 4_454
H(1) H(20) 3.38(2) ? . 4_454
H(1) H(22) 3.32(2) ? . 3_556
H(1) H(23) 2.45(2) ? . 3_556
H(1) H(26) 2.62(2) ? . 3_556
H(1) H(29) 3.13(2) ? . 3_556
H(2) O(2) 2.648(13) ? . .
H(2) C(3) 3.378(17) ? . .
H(2) C(4) 2.006(16) ? . .
H(2) C(5) 0.969(18) ? . .
H(2) C(6) 2.105(16) ? . .
H(2) C(7) 3.365(17) ? . .
H(2) C(9) 2.702(16) ? . .
H(2) C(10) 3.536(16) ? . .
H(2) C(17) 3.094(14) ? . .
H(2) C(21) 3.177(15) ? . 4_454
H(2) C(22) 3.428(17) ? . 3_556
H(2) H(1) 2.34(2) ? . .
H(2) H(11) 2.63(2) ? . .
H(2) H(19) 3.02(2) ? . 4_454
H(2) H(20) 2.45(2) ? . 4_454
H(2) H(22) 2.56(2) ? . 3_556
H(2) H(23) 3.47(2) ? . 3_556
H(2) H(26) 3.46(2) ? . 3_556
H(2) H(27) 3.16(3) ? . 2_546
H(3) O(2) 2.622(18) ? . .
H(3) N(1) 2.996(15) ? . 2_545
H(3) C(3) 3.404(13) ? . .
H(3) C(5) 3.385(17) ? . .
H(3) C(6) 2.117(17) ? . .
H(3) C(7) 0.994(15) ? . .
H(3) C(8) 2.031(13) ? . .
H(3) C(9) 2.731(16) ? . .
H(3) C(11) 3.023(17) ? . 2_545
H(3) C(12) 3.018(18) ? . 2_545
H(3) C(13) 2.957(18) ? . 2_545
H(3) C(14) 2.906(16) ? . 2_545
H(3) C(15) 2.890(14) ? . 2_545
H(3) C(17) 3.222(18) ? . .
H(3) H(4) 2.347(19) ? . .
H(3) H(5) 3.57(2) ? . 2_545
H(3) H(6) 2.76(2) ? . 1_545
H(3) H(6) 3.43(2) ? . 2_545
H(3) H(10) 2.85(2) ? . .
H(3) H(14) 2.85(2) ? . 1_545
H(4) O(1) 2.680(15) ? . .
H(4) O(1) 2.509(18) ? . 3_545
H(4) C(1) 3.545(13) ? . .
H(4) C(1) 3.170(15) ? . 3_545
H(4) C(2) 2.702(13) ? . .
H(4) C(2) 2.846(15) ? . 3_545
H(4) C(3) 2.120(15) ? . .
H(4) C(3) 3.034(16) ? . 3_545
H(4) C(4) 3.382(17) ? . .
H(4) C(6) 3.381(16) ? . .
H(4) C(7) 2.003(15) ? . .
H(4) C(8) 0.975(17) ? . .
H(4) C(8) 3.234(14) ? . 3_545
H(4) C(12) 3.444(14) ? . 2_545
H(4) C(16) 3.183(16) ? . .
H(4) C(16) 3.427(17) ? . 3_545
H(4) H(3) 2.347(19) ? . .
H(4) H(4) 2.669(19) ? . 3_545
H(4) H(5) 3.37(2) ? . 2_545
H(4) H(6) 3.276(19) ? . 1_545
H(4) H(7) 3.55(2) ? . 3_545
H(4) H(8) 2.78(2) ? . .
H(4) H(8) 3.50(2) ? . 3_545
H(5) O(1) 2.536(12) ? . 4_545
H(5) O(3) 2.503(14) ? . .
H(5) N(1) 3.260(15) ? . .
H(5) C(9) 3.484(14) ? . .
H(5) C(10) 2.615(14) ? . .
H(5) C(11) 2.036(15) ? . .
H(5) C(12) 0.948(15) ? . .
H(5) C(13) 2.049(15) ? . .
H(5) C(14) 3.257(15) ? . .
H(5) C(16) 3.157(13) ? . 4_545
H(5) C(24) 3.564(16) ? . 4_454
H(5) C(25) 3.470(18) ? . 4_454
H(5) H(3) 3.57(2) ? . 2_555
H(5) H(4) 3.37(2) ? . 2_555
H(5) H(7) 2.74(2) ? . 4_545
H(5) H(24) 2.91(2) ? . 4_454
H(5) H(25) 3.17(2) ? . 4_454
H(5) H(28) 2.64(3) ? . 4_454
H(6) O(3) 2.713(15) ? . .
H(6) N(1) 3.269(15) ? . .
H(6) N(1) 3.492(14) ? . 2_555
H(6) C(1) 2.585(14) ? . 3_555
H(6) C(2) 3.391(14) ? . 3_555
H(6) C(7) 3.259(15) ? . 1_565
H(6) C(8) 3.523(14) ? . 1_565
H(6) C(9) 3.288(16) ? . 2_555
H(6) C(10) 2.935(16) ? . 2_555
H(6) C(11) 3.144(16) ? . 2_555
H(6) C(12) 3.295(16) ? . .
H(6) C(13) 2.086(16) ? . .
H(6) C(14) 0.972(15) ? . .
H(6) C(15) 2.046(14) ? . .
H(6) C(18) 2.611(13) ? . .
H(6) H(3) 2.76(2) ? . 1_565
H(6) H(3) 3.43(2) ? . 2_555
H(6) H(4) 3.276(19) ? . 1_565
H(6) H(8) 3.36(2) ? . 1_565
H(6) H(10) 2.99(2) ? . 1_565
H(6) H(13) 2.459(18) ? . .
H(6) H(14) 2.33(2) ? . .
H(7) O(1) 1.938(18) ? . .
H(7) O(3) 2.571(16) ? . 4_444
H(7) C(3) 3.221(18) ? . .
H(7) C(12) 3.370(15) ? . 4_444
H(7) C(13) 3.420(16) ? . 4_444
H(7) C(16) 0.987(16) ? . .
H(7) C(18) 3.481(18) ? . 4_444
H(7) C(19) 3.257(18) ? . 4_444
H(7) C(20) 3.478(18) ? . 4_444
H(7) C(22) 3.328(18) ? . 4_444
H(7) H(4) 3.55(2) ? . 3_545
H(7) H(5) 2.74(2) ? . 4_444
H(7) H(8) 1.62(2) ? . .
H(7) H(9) 1.63(2) ? . .
H(7) H(15) 2.67(2) ? . 4_444
H(7) H(17) 2.96(2) ? . 4_444
H(7) H(21) 2.80(2) ? . 4_444
H(7) H(22) 2.94(2) ? . 4_444
H(7) H(28) 3.20(3) ? . 1_444
H(8) O(1) 2.032(16) ? . .
H(8) C(1) 3.13(2) ? . 3_545
H(8) C(2) 3.52(2) ? . 3_545
H(8) C(3) 2.695(17) ? . .
H(8) C(4) 3.350(18) ? . .
H(8) C(7) 3.207(17) ? . .
H(8) C(8) 2.617(19) ? . .
H(8) C(14) 3.363(17) ? . 1_545
H(8) C(15) 3.193(19) ? . 1_545
H(8) C(16) 0.991(18) ? . .
H(8) C(17) 3.489(18) ? . .
H(8) C(22) 3.57(2) ? . 4_444
H(8) H(4) 2.78(2) ? . .
H(8) H(4) 3.50(2) ? . 3_545
H(8) H(6) 3.36(2) ? . 1_545
H(8) H(7) 1.62(2) ? . .
H(8) H(9) 1.60(2) ? . .
H(8) H(10) 2.71(2) ? . .
H(8) H(11) 3.47(2) ? . .
H(8) H(15) 3.16(2) ? . 4_444
H(8) H(21) 2.76(2) ? . 4_444
H(8) H(22) 3.41(2) ? . 4_444
H(9) O(1) 2.04(2) ? . .
H(9) C(3) 2.675(19) ? . .
H(9) C(4) 2.631(17) ? . .
H(9) C(5) 3.146(17) ? . .
H(9) C(8) 3.246(19) ? . .
H(9) C(16) 1.01(2) ? . .
H(9) C(17) 3.308(15) ? . .
H(9) H(1) 2.85(2) ? . .
H(9) H(7) 1.63(2) ? . .
H(9) H(8) 1.60(2) ? . .
H(9) H(10) 2.93(2) ? . .
H(9) H(11) 2.83(2) ? . .
H(9) H(19) 2.95(3) ? . 3_556
H(9) H(21) 3.21(2) ? . 4_444
H(9) H(22) 3.06(2) ? . 4_444
H(9) H(23) 2.80(2) ? . 3_556
H(10) O(2) 2.036(18) ? . .
H(10) O(3) 3.474(17) ? . 1_545
H(10) C(5) 3.195(17) ? . .
H(10) C(6) 2.638(18) ? . .
H(10) C(7) 2.65(2) ? . .
H(10) C(8) 3.27(2) ? . .
H(10) C(13) 3.446(18) ? . 1_545
H(10) C(14) 3.23(2) ? . 1_545
H(10) C(16) 3.277(16) ? . .
H(10) C(17) 1.01(2) ? . .
H(10) C(18) 3.427(16) ? . 1_545
H(10) C(24) 3.46(2) ? . 4_444
H(10) H(3) 2.85(2) ? . .
H(10) H(6) 2.99(2) ? . 1_545
H(10) H(8) 2.71(2) ? . .
H(10) H(9) 2.93(2) ? . .
H(10) H(11) 1.65(2) ? . .
H(10) H(12) 1.61(2) ? . .
H(10) H(14) 2.62(2) ? . 1_545
H(10) H(25) 2.65(2) ? . 4_444
H(10) H(26) 3.36(3) ? . 4_444
H(11) O(2) 2.010(19) ? . .
H(11) C(4) 3.339(17) ? . .
H(11) C(5) 2.589(18) ? . .
H(11) C(6) 2.67(2) ? . .
H(11) C(7) 3.42(2) ? . .
H(11) C(16) 3.597(18) ? . .
H(11) C(17) 1.004(19) ? . .
H(11) C(20) 3.40(2) ? . 3_556
H(11) C(21) 3.21(2) ? . 3_556
H(11) H(2) 2.63(2) ? . .
H(11) H(8) 3.47(2) ? . .
H(11) H(9) 2.83(2) ? . .
H(11) H(10) 1.65(2) ? . .
H(11) H(12) 1.58(2) ? . .
H(11) H(17) 3.06(3) ? . 3_556
H(11) H(18) 3.32(3) ? . 3_556
H(11) H(19) 2.46(2) ? . 3_556
H(11) H(22) 3.37(2) ? . 3_556
H(11) H(25) 3.25(2) ? . 4_444
H(11) H(26) 3.15(2) ? . 4_444
H(11) H(27) 2.93(3) ? . 2_546
H(12) O(2) 1.931(19) ? . .
H(12) C(6) 3.186(19) ? . .
H(12) C(17) 0.962(18) ? . .
H(12) C(18) 3.558(19) ? . 1_545
H(12) C(20) 3.160(15) ? . 1_545
H(12) C(24) 3.422(18) ? . 4_444
H(12) H(10) 1.61(2) ? . .
H(12) H(11) 1.58(2) ? . .
H(12) H(12) 3.16(3) ? . 3_546
H(12) H(14) 2.87(2) ? . 1_545
H(12) H(17) 2.93(2) ? . 1_545
H(12) H(18) 2.53(2) ? . 1_545
H(12) H(25) 2.87(2) ? . 4_444
H(12) H(26) 3.19(2) ? . 4_444
H(12) H(27) 2.94(3) ? . 2_546
H(12) H(27) 3.30(3) ? . 4_444
H(13) O(3) 1.987(17) ? . .
H(13) N(1) 2.700(16) ? . 2_555
H(13) C(9) 3.307(18) ? . 2_555
H(13) C(10) 2.959(18) ? . 2_555
H(13) C(11) 3.171(17) ? . 2_555
H(13) C(13) 2.599(15) ? . .
H(13) C(14) 2.786(13) ? . .
H(13) C(18) 0.984(19) ? . .
H(13) C(19) 2.085(17) ? . .
H(13) C(20) 3.382(18) ? . .
H(13) H(6) 2.459(18) ? . .
H(13) H(14) 1.62(2) ? . .
H(13) H(15) 2.38(2) ? . .
H(13) H(16) 2.34(2) ? . .
H(13) H(17) 3.60(2) ? . .
H(14) O(2) 3.077(17) ? . 1_565
H(14) O(3) 2.018(17) ? . .
H(14) N(1) 3.077(19) ? . 2_555
H(14) C(7) 3.488(15) ? . 1_565
H(14) C(13) 2.678(17) ? . .
H(14) C(14) 2.775(17) ? . .
H(14) C(17) 2.988(17) ? . 1_565
H(14) C(18) 0.997(15) ? . .
H(14) C(19) 2.085(14) ? . .
H(14) C(20) 2.709(18) ? . .
H(14) H(3) 2.85(2) ? . 1_565
H(14) H(6) 2.33(2) ? . .
H(14) H(10) 2.62(2) ? . 1_565
H(14) H(12) 2.87(2) ? . 1_565
H(14) H(13) 1.62(2) ? . .
H(14) H(15) 2.88(2) ? . .
H(14) H(16) 2.40(2) ? . .
H(14) H(17) 2.88(2) ? . .
H(14) H(18) 2.59(3) ? . .
H(15) O(3) 2.533(14) ? . .
H(15) N(1) 2.874(14) ? . 4_555
H(15) C(1) 3.389(17) ? . 2_555
H(15) C(15) 3.338(15) ? . 4_555
H(15) C(16) 3.353(16) ? . 4_545
H(15) C(18) 2.055(14) ? . .
H(15) C(19) 0.998(15) ? . .
H(15) C(20) 2.099(18) ? . .
H(15) C(21) 2.705(19) ? . .
H(15) C(22) 2.902(18) ? . .
H(15) H(7) 2.67(2) ? . 4_545
H(15) H(8) 3.16(2) ? . 4_545
H(15) H(13) 2.38(2) ? . .
H(15) H(14) 2.88(2) ? . .
H(15) H(16) 1.59(2) ? . .
H(15) H(17) 2.46(2) ? . .
H(15) H(18) 2.89(2) ? . .
H(15) H(20) 2.81(2) ? . .
H(15) H(21) 2.32(2) ? . .
H(15) H(22) 3.30(2) ? . .
H(16) O(3) 3.208(17) ? . .
H(16) N(1) 3.475(19) ? . 2_555
H(16) N(1) 3.409(16) ? . 4_555
H(16) C(1) 3.368(19) ? . 4_555
H(16) C(2) 3.451(19) ? . 4_555
H(16) C(18) 2.034(16) ? . .
H(16) C(19) 0.980(19) ? . .
H(16) C(20) 2.06(2) ? . .
H(16) C(21) 2.80(2) ? . .
H(16) H(13) 2.34(2) ? . .
H(16) H(14) 2.40(2) ? . .
H(16) H(15) 1.59(2) ? . .
H(16) H(17) 2.85(2) ? . .
H(16) H(18) 2.32(3) ? . .
H(16) H(20) 2.56(2) ? . .
H(16) H(21) 3.38(2) ? . .
H(17) O(3) 2.56(2) ? . .
H(17) C(18) 2.67(2) ? . .
H(17) C(19) 2.07(2) ? . .
H(17) C(20) 0.988(18) ? . .
H(17) C(21) 2.060(16) ? . .
H(17) C(22) 2.674(15) ? . .
H(17) C(25) 3.420(18) ? . 4_454
H(17) H(7) 2.96(2) ? . 4_545
H(17) H(11) 3.06(3) ? . 3_556
H(17) H(12) 2.93(2) ? . 1_565
H(17) H(13) 3.60(2) ? . .
H(17) H(14) 2.88(2) ? . .
H(17) H(15) 2.46(2) ? . .
H(17) H(16) 2.85(2) ? . .
H(17) H(18) 1.60(2) ? . .
H(17) H(19) 2.44(2) ? . .
H(17) H(20) 2.87(2) ? . .
H(17) H(21) 2.90(2) ? . .
H(17) H(22) 2.52(2) ? . .
H(17) H(27) 2.66(3) ? . 4_454
H(17) H(28) 3.43(3) ? . 4_454
H(18) O(2) 3.289(18) ? . 1_565
H(18) O(3) 3.38(2) ? . .
H(18) C(17) 3.263(17) ? . 1_565
H(18) C(18) 2.77(2) ? . .
H(18) C(19) 2.07(2) ? . .
H(18) C(20) 1.00(2) ? . .
H(18) C(21) 2.083(18) ? . .
H(18) C(22) 3.394(19) ? . .
H(18) H(1) 3.23(2) ? . 4_555
H(18) H(11) 3.32(3) ? . 3_556
H(18) H(12) 2.53(2) ? . 1_565
H(18) H(14) 2.59(3) ? . .
H(18) H(15) 2.89(2) ? . .
H(18) H(16) 2.32(3) ? . .
H(18) H(17) 1.60(2) ? . .
H(18) H(19) 2.31(2) ? . .
H(18) H(20) 2.47(2) ? . .
H(18) H(26) 2.93(3) ? . 2_556
H(19) C(17) 3.430(18) ? . 3_556
H(19) C(19) 3.38(2) ? . .
H(19) C(20) 2.086(19) ? . .
H(19) C(21) 0.99(2) ? . .
H(19) C(22) 2.041(18) ? . .
H(19) C(23) 2.688(15) ? . .
H(19) H(2) 3.02(2) ? . 4_555
H(19) H(9) 2.95(3) ? . 3_556
H(19) H(11) 2.46(2) ? . 3_556
H(19) H(17) 2.44(2) ? . .
H(19) H(18) 2.31(2) ? . .
H(19) H(20) 1.62(2) ? . .
H(19) H(21) 2.87(2) ? . .
H(19) H(22) 2.39(2) ? . .
H(19) H(22) 3.56(2) ? . 2_556
H(19) H(23) 2.47(2) ? . .
H(19) H(24) 2.96(2) ? . .
H(19) H(26) 3.03(2) ? . 2_556
H(20) C(4) 3.289(17) ? . 4_555
H(20) C(5) 2.790(17) ? . 4_555
H(20) C(6) 3.505(17) ? . 4_555
H(20) C(9) 2.974(16) ? . 4_555
H(20) C(10) 2.940(17) ? . 4_555
H(20) C(11) 3.478(17) ? . 4_555
H(20) C(19) 2.665(18) ? . .
H(20) C(20) 2.089(15) ? . .
H(20) C(21) 1.007(17) ? . .
H(20) C(22) 2.057(17) ? . .
H(20) C(23) 2.684(17) ? . .
H(20) H(1) 3.38(2) ? . 4_555
H(20) H(2) 2.45(2) ? . 4_555
H(20) H(15) 2.81(2) ? . .
H(20) H(16) 2.56(2) ? . .
H(20) H(17) 2.87(2) ? . .
H(20) H(18) 2.47(2) ? . .
H(20) H(19) 1.62(2) ? . .
H(20) H(21) 2.39(2) ? . .
H(20) H(22) 2.89(2) ? . .
H(20) H(23) 2.94(2) ? . .
H(20) H(24) 2.46(2) ? . .
H(21) N(1) 3.078(18) ? . 4_555
H(21) C(11) 3.119(16) ? . 4_555
H(21) C(12) 3.540(14) ? . 4_555
H(21) C(15) 3.388(18) ? . 4_555
H(21) C(16) 3.105(15) ? . 4_545
H(21) C(19) 2.925(15) ? . .
H(21) C(20) 2.766(14) ? . .
H(21) C(21) 2.089(16) ? . .
H(21) C(22) 1.006(19) ? . .
H(21) C(23) 2.082(17) ? . .
H(21) C(24) 2.748(16) ? . .
H(21) H(7) 2.80(2) ? . 4_545
H(21) H(8) 2.76(2) ? . 4_545
H(21) H(9) 3.21(2) ? . 4_545
H(21) H(15) 2.32(2) ? . .
H(21) H(16) 3.38(2) ? . .
H(21) H(17) 2.90(2) ? . .
H(21) H(19) 2.87(2) ? . .
H(21) H(20) 2.39(2) ? . .
H(21) H(22) 1.60(2) ? . .
H(21) H(23) 2.88(2) ? . .
H(21) H(24) 2.39(2) ? . .
H(21) H(25) 2.52(2) ? . .
H(21) H(26) 3.03(2) ? . .
H(22) C(5) 3.29(2) ? . 3_556
H(22) C(16) 3.33(2) ? . 4_545
H(22) C(20) 2.785(18) ? . .
H(22) C(21) 2.100(18) ? . .
H(22) C(22) 1.016(18) ? . .
H(22) C(23) 2.097(15) ? . .
H(22) C(24) 2.762(15) ? . .
H(22) H(1) 3.32(2) ? . 3_556
H(22) H(2) 2.56(2) ? . 3_556
H(22) H(7) 2.94(2) ? . 4_545
H(22) H(8) 3.41(2) ? . 4_545
H(22) H(9) 3.06(2) ? . 4_545
H(22) H(11) 3.37(2) ? . 3_556
H(22) H(15) 3.30(2) ? . .
H(22) H(17) 2.52(2) ? . .
H(22) H(19) 2.39(2) ? . .
H(22) H(19) 3.56(2) ? . 2_546
H(22) H(20) 2.89(2) ? . .
H(22) H(21) 1.60(2) ? . .
H(22) H(23) 2.41(2) ? . .
H(22) H(24) 2.90(2) ? . .
H(22) H(25) 2.97(2) ? . .
H(22) H(26) 2.57(2) ? . .
H(23) C(4) 3.090(19) ? . 3_556
H(23) C(5) 3.596(17) ? . 3_556
H(23) C(16) 3.562(19) ? . 3_556
H(23) C(21) 2.697(17) ? . .
H(23) C(22) 2.065(19) ? . .
H(23) C(23) 1.00(2) ? . .
H(23) C(24) 2.085(17) ? . .
H(23) C(25) 2.776(15) ? . .
H(23) H(1) 2.45(2) ? . 3_556
H(23) H(2) 3.47(2) ? . 3_556
H(23) H(9) 2.80(2) ? . 3_556
H(23) H(19) 2.47(2) ? . .
H(23) H(20) 2.94(2) ? . .
H(23) H(21) 2.88(2) ? . .
H(23) H(22) 2.41(2) ? . .
H(23) H(24) 1.60(2) ? . .
H(23) H(25) 2.88(2) ? . .
H(23) H(26) 2.37(2) ? . .
H(23) H(28) 3.11(2) ? . .
H(23) H(28) 2.98(3) ? . 3_667
H(23) H(29) 2.61(2) ? . .
H(23) H(29) 3.58(2) ? . 3_667
H(24) C(9) 3.327(18) ? . 4_555
H(24) C(10) 2.920(19) ? . 4_555
H(24) C(11) 3.013(19) ? . 4_555
H(24) C(12) 3.017(18) ? . 4_555
H(24) C(21) 2.699(13) ? . .
H(24) C(22) 2.066(14) ? . .
H(24) C(23) 1.003(17) ? . .
H(24) C(24) 2.078(17) ? . .
H(24) C(25) 2.683(16) ? . .
H(24) C(25) 3.446(16) ? . 3_667
H(24) H(5) 2.91(2) ? . 4_555
H(24) H(19) 2.96(2) ? . .
H(24) H(20) 2.46(2) ? . .
H(24) H(21) 2.39(2) ? . .
H(24) H(22) 2.90(2) ? . .
H(24) H(23) 1.60(2) ? . .
H(24) H(25) 2.42(2) ? . .
H(24) H(26) 2.86(2) ? . .
H(24) H(28) 2.51(2) ? . .
H(24) H(28) 3.12(3) ? . 3_667
H(24) H(29) 2.94(3) ? . .
H(24) H(29) 2.90(2) ? . 3_667
H(25) O(3) 3.160(19) ? . 4_555
H(25) C(12) 3.01(2) ? . 4_555
H(25) C(13) 2.94(2) ? . 4_555
H(25) C(14) 3.52(2) ? . 4_555
H(25) C(17) 3.092(18) ? . 4_545
H(25) C(22) 2.708(16) ? . .
H(25) C(23) 2.065(18) ? . .
H(25) C(24) 0.99(2) ? . .
H(25) C(25) 2.06(2) ? . .
H(25) H(5) 3.17(2) ? . 4_555
H(25) H(10) 2.65(2) ? . 4_545
H(25) H(11) 3.25(2) ? . 4_545
H(25) H(12) 2.87(2) ? . 4_545
H(25) H(21) 2.52(2) ? . .
H(25) H(22) 2.97(2) ? . .
H(25) H(23) 2.88(2) ? . .
H(25) H(24) 2.42(2) ? . .
H(25) H(26) 1.58(3) ? . .
H(25) H(27) 2.39(3) ? . .
H(25) H(28) 2.41(3) ? . .
H(25) H(29) 2.83(3) ? . .
H(26) C(4) 3.48(2) ? . 3_556
H(26) C(17) 3.43(2) ? . 4_545
H(26) C(22) 2.748(19) ? . .
H(26) C(23) 2.05(2) ? . .
H(26) C(24) 0.99(2) ? . .
H(26) C(25) 2.105(17) ? . .
H(26) H(1) 2.62(2) ? . 3_556
H(26) H(2) 3.46(2) ? . 3_556
H(26) H(10) 3.36(3) ? . 4_545
H(26) H(11) 3.15(2) ? . 4_545
H(26) H(12) 3.19(2) ? . 4_545
H(26) H(18) 2.93(3) ? . 2_546
H(26) H(19) 3.03(2) ? . 2_546
H(26) H(21) 3.03(2) ? . .
H(26) H(22) 2.57(2) ? . .
H(26) H(23) 2.37(2) ? . .
H(26) H(24) 2.86(2) ? . .
H(26) H(25) 1.58(3) ? . .
H(26) H(27) 2.43(2) ? . .
H(26) H(28) 2.95(3) ? . .
H(26) H(29) 2.40(3) ? . .
H(27) O(2) 2.73(3) ? . 2_556
H(27) C(17) 3.07(3) ? . 2_556
H(27) C(20) 3.60(3) ? . 4_555
H(27) C(23) 3.39(2) ? . .
H(27) C(24) 2.10(2) ? . .
H(27) C(25) 0.99(2) ? . .
H(27) H(2) 3.16(3) ? . 2_556
H(27) H(11) 2.93(3) ? . 2_556
H(27) H(12) 2.94(3) ? . 2_556
H(27) H(12) 3.30(3) ? . 4_545
H(27) H(17) 2.66(3) ? . 4_555
H(27) H(25) 2.39(3) ? . .
H(27) H(26) 2.43(2) ? . .
H(27) H(28) 1.66(4) ? . .
H(27) H(29) 1.57(4) ? . .
H(28) O(3) 3.51(3) ? . 4_555
H(28) C(12) 3.21(3) ? . 4_555
H(28) C(23) 2.76(2) ? . .
H(28) C(23) 3.51(2) ? . 3_667
H(28) C(24) 2.12(2) ? . .
H(28) C(25) 1.05(2) ? . .
H(28) H(5) 2.64(3) ? . 4_555
H(28) H(7) 3.20(3) ? . 1_666
H(28) H(17) 3.43(3) ? . 4_555
H(28) H(23) 3.11(2) ? . .
H(28) H(23) 2.98(3) ? . 3_667
H(28) H(24) 2.51(2) ? . .
H(28) H(24) 3.12(3) ? . 3_667
H(28) H(25) 2.41(3) ? . .
H(28) H(26) 2.95(3) ? . .
H(28) H(27) 1.66(4) ? . .
H(28) H(28) 3.38(3) ? . 3_667
H(28) H(29) 1.62(4) ? . .
H(28) H(29) 3.13(3) ? . 3_667
H(29) O(2) 3.02(2) ? . 2_556
H(29) C(9) 3.43(2) ? . 2_556
H(29) C(23) 2.72(2) ? . .
H(29) C(24) 2.03(2) ? . .
H(29) C(25) 0.95(3) ? . .
H(29) H(1) 3.13(2) ? . 3_556
H(29) H(23) 2.61(2) ? . .
H(29) H(23) 3.58(2) ? . 3_667
H(29) H(24) 2.94(3) ? . .
H(29) H(24) 2.90(2) ? . 3_667
H(29) H(25) 2.83(3) ? . .
H(29) H(26) 2.40(3) ? . .
H(29) H(27) 1.57(4) ? . .
H(29) H(28) 1.62(4) ? . .
H(29) H(28) 3.13(3) ? . 3_667

loop_
_geom_torsion_atom_site_label_1
_geom_torsion_atom_site_label_2
_geom_torsion_atom_site_label_3
_geom_torsion_atom_site_label_4
_geom_torsion
_geom_torsion_publ_flag
_geom_torsion_site_symmetry_1
_geom_torsion_site_symmetry_2
_geom_torsion_site_symmetry_3
_geom_torsion_site_symmetry_4
C(16) O(1) C(3) C(2) 176.37(11) ? . . . .
C(16) O(1) C(3) C(4) -65.27(13) ? . . . .
C(16) O(1) C(3) C(8) 59.19(15) ? . . . .
C(17) O(2) C(6) C(5) 57.58(14) ? . . . .
C(17) O(2) C(6) C(7) -68.14(13) ? . . . .
C(17) O(2) C(6) C(9) 174.33(11) ? . . . .
C(13) O(3) C(18) C(19) -176.26(11) ? . . . .
C(18) O(3) C(13) C(12) 169.13(11) ? . . . .
C(18) O(3) C(13) C(14) -10.99(19) ? . . . .
C(11) N(1) C(15) C(14) -0.43(18) ? . . . .
C(11) N(1) C(15) C(1) 179.26(11) ? . . . 3_555
C(15) N(1) C(11) C(10) 178.41(11) ? . . . .
C(15) N(1) C(11) C(12) -1.03(18) ? . . . .
C(2) C(1) C(15) N(1) 179.6(17) ? . . 3_555 3_555
C(2) C(1) C(15) C(14) -0.1(18) ? . . 3_555 3_555
C(15) C(1) C(2) C(3) 37(4) ? 3_555 . . .
C(1) C(2) C(3) O(1) -45(2) ? . . . .
C(1) C(2) C(3) C(4) -163(2) ? . . . .
C(1) C(2) C(3) C(8) 73(2) ? . . . .
O(1) C(3) C(4) C(5) 124.56(12) ? . . . .
O(1) C(3) C(8) C(7) -125.34(12) ? . . . .
C(2) C(3) C(4) C(5) -121.68(13) ? . . . .
C(2) C(3) C(8) C(7) 121.05(13) ? . . . .
C(4) C(3) C(8) C(7) -2.79(17) ? . . . .
C(8) C(3) C(4) C(5) 1.31(17) ? . . . .
C(3) C(4) C(5) C(6) 4.8(2) ? . . . .
C(4) C(5) C(6) O(2) -133.62(13) ? . . . .
C(4) C(5) C(6) C(7) -8.80(17) ? . . . .
C(4) C(5) C(6) C(9) 110.08(14) ? . . . .
O(2) C(6) C(7) C(8) 132.87(12) ? . . . .
O(2) C(6) C(9) C(10) -165.7(11) ? . . . .
C(5) C(6) C(7) C(8) 7.33(17) ? . . . .
C(5) C(6) C(9) C(10) -45.9(11) ? . . . .
C(7) C(6) C(9) C(10) 75.4(11) ? . . . .
C(9) C(6) C(7) C(8) -110.83(13) ? . . . .
C(6) C(7) C(8) C(3) -1.89(19) ? . . . .
C(6) C(9) C(10) C(11) 106(5) ? . . . .
C(9) C(10) C(11) N(1) -127(5) ? . . . .
C(9) C(10) C(11) C(12) 53(5) ? . . . .
N(1) C(11) C(12) C(13) 1.29(19) ? . . . .
C(10) C(11) C(12) C(13) -178.13(11) ? . . . .
C(11) C(12) C(13) O(3) 179.81(11) ? . . . .
C(11) C(12) C(13) C(14) -0.08(16) ? . . . .
O(3) C(13) C(14) C(15) 178.90(12) ? . . . .
C(12) C(13) C(14) C(15) -1.22(18) ? . . . .
C(13) C(14) C(15) N(1) 1.55(19) ? . . . .
C(13) C(14) C(15) C(1) -178.13(12) ? . . . 3_555
O(3) C(18) C(19) C(20) -65.97(15) ? . . . .
C(18) C(19) C(20) C(21) 171.86(12) ? . . . .
C(19) C(20) C(21) C(22) -73.61(18) ? . . . .
C(20) C(21) C(22) C(23) 178.67(14) ? . . . .
C(21) C(22) C(23) C(24) -179.56(16) ? . . . .
C(22) C(23) C(24) C(25) 173.8(2) ? . . . .
